data_7704034
loop_
_publ_author_name
'Sarada, Ganguri'
'Kim, Ahreum'
'Kim, Dongwon'
'Jung, Ok-Sang'

_publ_section_title
;
 Diverse anion exchange of pliable
 [X<sub>2</sub>@Pd<sub>3</sub>L<sub>4</sub>]<sup>4+</sup> double cages: a
 molecular ruler for recognition of polyatomic anions.
;
_journal_issue 19
_journal_name_full 'Dalton transactions (Cambridge, England : 2003)'
_journal_page_first 6183
_journal_page_last 6190
_journal_paper_doi 10.1039/d0dt01027h
_journal_volume 49
_journal_year 2020
_chemical_formula_sum 'C184 H188 F60 N26 O40 P10 Pd6'
_chemical_formula_weight 5491.69
_space_group_crystal_system triclinic
_space_group_IT_number 2
_space_group_name_Hall '-P 1'
_space_group_name_H-M_alt 'P -1'
_atom_sites_solution_hydrogens geom
_audit_creation_method SHELXL-2018/3
_audit_update_record
;
2020-04-06 deposited with the CCDC.	2020-04-09 downloaded from the CCDC.
;
_cell_angle_alpha 96.52(3)
_cell_angle_beta 106.07(3)
_cell_angle_gamma 90.14(3)
_cell_formula_units_Z 1
_cell_length_a 14.451(3)
_cell_length_b 19.150(4)
_cell_length_c 23.820(5)
_cell_measurement_reflns_used 91101
_cell_measurement_temperature 173(2)
_cell_measurement_theta_max 33.749
_cell_measurement_theta_min 0.458
_cell_volume 6289(3)
_computing_cell_refinement 'HKL3000sm (Otwinowski & Minor, 1997)'
_computing_data_collection 'PAL BL2D-SMDC Program (Shin et. al, 2016)'
_computing_data_reduction 'HKL3000sm (Otwinowski & Minor, 1997)'
_computing_molecular_graphics 'Mercury 3.10'
_computing_publication_material CIFTAB
_computing_structure_refinement SHELXL
_computing_structure_solution 'SHELXT 2018/2 (Sheldrick, 2018)'
_diffrn_ambient_temperature 173(2)
_diffrn_measured_fraction_theta_full 0.955
_diffrn_measured_fraction_theta_max 0.955
_diffrn_measurement_device_type 'Rayonix MX225HS CCD area detector'
_diffrn_measurement_method 'omega scan'
_diffrn_radiation_type synchrotron
_diffrn_radiation_wavelength 0.800
_diffrn_reflns_av_R_equivalents 0.0132
_diffrn_reflns_av_unetI/netI 0.0219
_diffrn_reflns_Laue_measured_fraction_full 0.955
_diffrn_reflns_Laue_measured_fraction_max 0.955
_diffrn_reflns_limit_h_max 16
_diffrn_reflns_limit_h_min -16
_diffrn_reflns_limit_k_max 22
_diffrn_reflns_limit_k_min -22
_diffrn_reflns_limit_l_max 27
_diffrn_reflns_limit_l_min -27
_diffrn_reflns_number 40287
_diffrn_reflns_point_group_measured_fraction_full 0.955
_diffrn_reflns_point_group_measured_fraction_max 0.955
_diffrn_reflns_theta_full 27.999
_diffrn_reflns_theta_max 27.999
_diffrn_reflns_theta_min 1.477
_diffrn_source 'PLSII 2D bending magnet'
_exptl_absorpt_coefficient_mu 0.807
_exptl_absorpt_correction_T_max 1.000
_exptl_absorpt_correction_T_min 0.925
_exptl_absorpt_correction_type empirical
_exptl_absorpt_process_details 'HKL3000sm Scalepack(Otwinowski et.al,2003)'
_exptl_crystal_colour colorless
_exptl_crystal_density_diffrn 1.450
_exptl_crystal_description block
_exptl_crystal_F_000 2760
_exptl_crystal_size_max 0.110
_exptl_crystal_size_mid 0.056
_exptl_crystal_size_min 0.040
_refine_diff_density_max 1.083
_refine_diff_density_min -1.432
_refine_diff_density_rms 0.095
_refine_ls_extinction_method none
_refine_ls_goodness_of_fit_ref 1.010
_refine_ls_hydrogen_treatment constr
_refine_ls_matrix_type full
_refine_ls_number_parameters 1502
_refine_ls_number_reflns 20324
_refine_ls_number_restraints 1132
_refine_ls_restrained_S_all 1.053
_refine_ls_R_factor_all 0.0534
_refine_ls_R_factor_gt 0.0506
_refine_ls_shift/su_max 0.001
_refine_ls_shift/su_mean 0.000
_refine_ls_structure_factor_coef Fsqd
_refine_ls_weighting_details 'w=1/[\s^2^(Fo^2^)+(0.0851P)^2^+14.0357P] where P=(Fo^2^+2Fc^2^)/3'
_refine_ls_weighting_scheme calc
_refine_ls_wR_factor_gt 0.1402
_refine_ls_wR_factor_ref 0.1425
_reflns_Friedel_coverage 0.000
_reflns_number_gt 18571
_reflns_number_total 20324
_reflns_threshold_expression 'I > 2\s(I)'
_cod_data_source_file d0dt01027h2.cif
_cod_data_source_block NO3_PF65
_cod_depositor_comments 'Adding full bibliography for 7704033--7704041.cif.'
_cod_original_cell_volume 6289(2)
_cod_database_code 7704034
_shelx_shelxl_version_number 2018/3
_shelx_space_group_comment
;
The symmetry employed for this shelxl refinement is uniquely defined
by the following loop, which should always be used as a source of
symmetry information in preference to the above space-group names.
They are only intended as comments.
;
_shelx_estimated_absorpt_t_min 0.917
_shelx_estimated_absorpt_t_max 0.968

loop_
_space_group_symop_operation_xyz
'x, y, z'
'-x, -y, -z'

loop_
_atom_site_label
_atom_site_type_symbol
_atom_site_fract_x
_atom_site_fract_y
_atom_site_fract_z
_atom_site_U_iso_or_equiv
_atom_site_adp_type
_atom_site_occupancy
_atom_site_site_symmetry_order
_atom_site_calc_flag
_atom_site_refinement_flags_posn
_atom_site_refinement_flags_adp
_atom_site_refinement_flags_occupancy
_atom_site_disorder_assembly
_atom_site_disorder_group
Pd01 Pd 0.70887(2) 0.36281(2) 0.36200(2) 0.02309(8) Uani 1 1 d . . . . .
F1 F 0.0479(2) 0.4082(2) 0.05282(16) 0.0898(11) Uani 1 1 d . U . . .
P1 P 0.78935(7) 0.31448(5) 0.55088(4) 0.0344(2) Uani 1 1 d . U . . .
O1 O 0.5008(2) 0.56074(14) 0.24894(11) 0.0352(6) Uani 1 1 d . . . . .
C1 C 0.3810(3) 0.4507(2) -0.03855(18) 0.0411(9) Uani 1 1 d . U . . .
H1 H 0.359852 0.472269 -0.073702 0.049 Uiso 1 1 calc R U . . .
N1 N 0.4464(2) 0.35273(17) 0.00933(14) 0.0335(7) Uani 1 1 d . . . . .
Pd02 Pd 0.87159(2) 0.26219(2) 0.75484(2) 0.03186(9) Uani 1 1 d . . . . .
F2 F 0.8347(4) 0.2956(3) 0.61502(17) 0.1264(17) Uani 1 1 d . U . . .
P2 P 1.000000 0.000000 1.000000 0.0976(10) Uani 1 2 d S U P . .
O2 O 0.4566(3) 0.64320(18) 0.30990(13) 0.0593(10) Uani 1 1 d . . . . .
C2 C 0.3779(3) 0.4863(2) 0.01457(18) 0.0393(9) Uani 1 1 d . U . . .
H2 H 0.353863 0.532379 0.016020 0.047 Uiso 1 1 calc R U . . .
N2 N 0.6520(2) 0.45649(15) 0.38457(12) 0.0237(6) Uani 1 1 d . . . . .
Pd03 Pd 0.49990(2) 0.25527(2) 0.00431(2) 0.03610(9) Uani 1 1 d . . . . .
F3 F 0.7401(2) 0.23847(15) 0.53119(18) 0.0778(10) Uani 1 1 d . U . . .
P3 P 0.11240(9) 0.38889(7) 0.01070(5) 0.0461(3) Uani 1 1 d . U . . .
O3 O 0.5756(4) 0.6223(2) 0.52664(14) 0.0996(19) Uani 1 1 d . . . . .
C3 C 0.4099(3) 0.4548(2) 0.06601(17) 0.0351(8) Uani 1 1 d . U . . .
N3 N 0.8346(2) 0.35985(17) 0.78063(13) 0.0307(7) Uani 1 1 d . . . . .
C4 C 0.7328(3) 0.3369(2) -0.04805(18) 0.0416(9) Uani 1 1 d . U . . .
H4 H 0.745033 0.341337 -0.084679 0.050 Uiso 1 1 calc R U . . .
O4 O 0.6452(2) 0.52346(14) 0.55292(11) 0.0388(7) Uani 1 1 d . . . . .
F4 F 0.7474(3) 0.3339(2) 0.48587(14) 0.0884(11) Uani 1 1 d . U . . .
P4 P 1.05431(19) 0.28159(14) 0.27750(18) 0.1380(11) Uani 1 1 d . U . . .
N4 N 0.3691(2) 0.21300(18) -0.00004(17) 0.0423(8) Uani 1 1 d . . . . .
O5 O 0.3726(3) 0.3512(2) 0.18928(17) 0.0803(13) Uani 1 1 d . . . . .
N5 N 0.5740(2) 0.31865(15) 0.34432(13) 0.0257(6) Uani 1 1 d . . . . .
C5 C 0.4432(3) 0.3875(2) 0.06102(17) 0.0339(8) Uani 1 1 d . U . . .
H5 H 0.464701 0.364810 0.095566 0.041 Uiso 1 1 calc R U . . .
F5 F 0.8386(2) 0.39037(16) 0.56906(17) 0.0778(10) Uani 1 1 d . U . . .
C6 C 0.4150(3) 0.3836(2) -0.04011(17) 0.0386(9) Uani 1 1 d . U . . .
H6 H 0.416387 0.358804 -0.076722 0.046 Uiso 1 1 calc R U . . .
F6 F 0.6962(2) 0.34194(16) 0.56635(17) 0.0780(10) Uani 1 1 d . U . . .
O6 O 0.2808(2) 0.26450(18) 0.20062(13) 0.0517(8) Uani 1 1 d . . . . .
N6 N 0.7335(2) 0.22570(19) 0.73887(16) 0.0423(8) Uani 1 1 d . . . . .
F7 F 0.8820(2) 0.28723(17) 0.53377(18) 0.0806(10) Uani 1 1 d . U . . .
O7 O 0.3403(3) 0.1943(4) 0.4031(2) 0.121(2) Uani 1 1 d . . . . .
C7 C 0.4064(3) 0.4912(2) 0.12495(18) 0.0393(9) Uani 1 1 d . U . . .
H7A H 0.427664 0.458421 0.154931 0.047 Uiso 1 1 calc R U . . .
H7AB H 0.338902 0.502711 0.122924 0.047 Uiso 1 1 calc R U . . .
N7 N 0.5503(3) 0.15642(19) -0.00477(17) 0.0431(8) Uani 1 1 d . . . . .
C8 C 0.4691(3) 0.5584(2) 0.14444(16) 0.0344(8) Uani 1 1 d . U . . .
H8A H 0.537590 0.546147 0.151501 0.041 Uiso 1 1 calc R U . . .
H8AB H 0.453682 0.588626 0.112224 0.041 Uiso 1 1 calc R U . . .
N8 N 0.7599(2) 0.26970(16) 0.33549(14) 0.0301(7) Uani 1 1 d . . . . .
O8 O 0.4846(2) 0.2229(2) 0.46526(14) 0.0595(9) Uani 1 1 d . . . . .
F8 F 0.9933(3) 0.0497(3) 0.9482(3) 0.1463(19) Uani 1 1 d . U . . .
O9 O 0.7732(4) 0.2235(2) 0.16193(16) 0.0796(13) Uani 1 1 d . . . . .
F9 F 1.0140(3) 0.0656(2) 1.0487(3) 0.149(2) Uani 1 1 d . U . . .
C9 C 0.4561(3) 0.5996(2) 0.19955(16) 0.0362(9) Uani 1 1 d . U . . .
H9A H 0.487034 0.647093 0.205569 0.043 Uiso 1 1 calc R U . . .
H9AB H 0.386641 0.604861 0.196147 0.043 Uiso 1 1 calc R U . . .
N9 N 0.9124(3) 0.16488(18) 0.73120(16) 0.0414(8) Uani 1 1 d . . . . .
N10 N 0.6293(2) 0.29833(17) 0.00514(15) 0.0356(7) Uani 1 1 d . . . . .
F10 F 1.1126(3) -0.00216(19) 1.0122(3) 0.1137(16) Uani 1 1 d . U . . .
O10 O 0.8240(3) 0.11703(16) 0.18278(14) 0.0539(9) Uani 1 1 d . . . . .
C10 C 0.4987(3) 0.5914(2) 0.30144(16) 0.0366(9) Uani 1 1 d . U . . .
N11 N 0.8442(2) 0.40554(16) 0.37568(13) 0.0256(6) Uani 1 1 d . . . . .
F11 F 1.0858(11) 0.3127(6) 0.3380(5) 0.322(5) Uani 1 1 d . U . . .
O11 O 0.8954(5) 0.0517(3) 0.37989(19) 0.129(3) Uani 1 1 d . . . . .
C11 C 0.6045(2) 0.49250(19) 0.34012(15) 0.0275(7) Uani 1 1 d . U . . .
H11 H 0.605724 0.476646 0.301067 0.033 Uiso 1 1 calc R U . . .
N12 N 1.0097(2) 0.29838(17) 0.77187(13) 0.0327(7) Uani 1 1 d . . . . .
F12 F 1.0311(7) 0.2110(5) 0.2965(5) 0.241(3) Uani 1 1 d . U . . .
O12 O 0.8664(4) 0.1273(2) 0.45061(16) 0.0948(17) Uani 1 1 d . . . . .
C12 C 0.5544(3) 0.5517(2) 0.35022(16) 0.0314(8) Uani 1 1 d . U . . .
C13 C 0.5546(3) 0.5754(2) 0.40736(16) 0.0355(8) Uani 1 1 d . U . . .
H13 H 0.521548 0.616545 0.415377 0.043 Uiso 1 1 calc R U . . .
O13 O 0.91670(18) 0.46528(15) 0.23253(11) 0.0363(6) Uani 1 1 d . . . . .
F13 F 1.0142(8) 0.2392(6) 0.2135(5) 0.262(4) Uani 1 1 d . U . . .
O14 O 1.0531(2) 0.5193(2) 0.29013(13) 0.0557(9) Uani 1 1 d . . . . .
N14 N 0.6626(2) 0.44109(19) 0.19888(14) 0.0350(8) Uani 1 1 d . . . . .
F14 F 1.0766(6) 0.3497(4) 0.2572(6) 0.260(4) Uani 1 1 d . U . . .
C14 C 0.6035(3) 0.5385(2) 0.45276(16) 0.0317(8) Uani 1 1 d . U . . .
C15 C 0.6511(2) 0.47854(19) 0.43998(15) 0.0278(7) Uani 1 1 d . U . . .
H15 H 0.683662 0.452670 0.470937 0.033 Uiso 1 1 calc R U . . .
O15 O 1.1637(2) 0.4535(2) 0.49516(15) 0.0719(12) Uani 1 1 d . . . . .
F15 F 1.1526(4) 0.2542(4) 0.2788(5) 0.219(3) Uani 1 1 d . U . . .
C17 C 0.6571(3) 0.5502(2) 0.61403(16) 0.0408(10) Uani 1 1 d . U . . .
H17A H 0.593766 0.561835 0.620378 0.049 Uiso 1 1 calc R U . . .
H17B H 0.699037 0.593376 0.624895 0.049 Uiso 1 1 calc R U . . .
F17 F 0.1046(3) 0.30934(19) 0.02155(19) 0.1133(15) Uani 1 1 d . U . . .
C16 C 0.6059(3) 0.5666(2) 0.51447(17) 0.0417(10) Uani 1 1 d . U . . .
O16 O 1.05934(18) 0.39756(15) 0.52916(11) 0.0370(6) Uani 1 1 d . . . . .
F16 F 0.9502(5) 0.3095(4) 0.2655(5) 0.233(4) Uani 1 1 d . U . . .
F19 F 0.1240(3) 0.46762(19) 0.00179(16) 0.0967(12) Uani 1 1 d . U . . .
C19 C 0.7186(3) 0.5206(2) 0.71591(16) 0.0381(9) Uani 1 1 d . U . . .
H19A H 0.757356 0.565235 0.724592 0.046 Uiso 1 1 calc R U . . .
H19B H 0.655291 0.531443 0.722649 0.046 Uiso 1 1 calc R U . . .
C18 C 0.7023(3) 0.4938(2) 0.65117(16) 0.0353(8) Uani 1 1 d . U . . .
H18A H 0.764543 0.481205 0.643614 0.042 Uiso 1 1 calc R U . . .
H18B H 0.659411 0.451104 0.640712 0.042 Uiso 1 1 calc R U . . .
F18 F 0.2039(2) 0.40138(17) 0.06674(12) 0.0626(7) Uani 1 1 d . U . . .
C20 C 0.7877(3) 0.4027(2) 0.74197(16) 0.0318(8) Uani 1 1 d . U . . .
H20 H 0.767149 0.385210 0.701369 0.038 Uiso 1 1 calc R U . . .
F20 F 0.0202(3) 0.37658(19) -0.04411(14) 0.0862(11) Uani 1 1 d . U . . .
O20 O 0.6545(2) 0.39098(16) 0.22789(13) 0.0457(7) Uani 1 1 d . . . . .
C21 C 0.7684(3) 0.4712(2) 0.75910(16) 0.0308(8) Uani 1 1 d . U . . .
O21 O 0.6382(2) 0.43169(18) 0.14443(12) 0.0489(8) Uani 1 1 d . . . . .
F21 F 0.1781(4) 0.3640(3) -0.02864(19) 0.1405(19) Uani 1 1 d . U . . .
C23 C 0.8473(3) 0.4514(2) 0.85865(16) 0.0352(8) Uani 1 1 d . U . . .
H23 H 0.868193 0.467493 0.899508 0.042 Uiso 1 1 calc R U . . .
O23 O 0.5559(4) 0.2682(3) 0.1432(2) 0.0984(15) Uani 1 1 d . . . . .
C22 C 0.8000(3) 0.4956(2) 0.81895(16) 0.0330(8) Uani 1 1 d . U . . .
H22 H 0.788942 0.542582 0.832387 0.040 Uiso 1 1 calc R U . . .
O22 O 0.6954(2) 0.49879(16) 0.22632(13) 0.0457(7) Uani 1 1 d . . . . .
C24 C 0.8638(3) 0.3839(2) 0.83845(16) 0.0340(8) Uani 1 1 d . U . . .
H24 H 0.896335 0.353407 0.865745 0.041 Uiso 1 1 calc R U . . .
C25 C 0.3031(3) 0.2013(2) -0.0524(2) 0.0477(10) Uani 1 1 d . U . . .
H25 H 0.318222 0.213277 -0.086579 0.057 Uiso 1 1 calc R U . . .
C26 C 0.2139(3) 0.1721(3) -0.0573(2) 0.0526(11) Uani 1 1 d . U . . .
H26 H 0.167685 0.164088 -0.094712 0.063 Uiso 1 1 calc R U . . .
C28 C 0.2598(3) 0.1657(2) 0.0462(2) 0.0462(10) Uani 1 1 d . U . . .
C27 C 0.1916(3) 0.1546(2) -0.0084(2) 0.0506(10) Uani 1 1 d . U . . .
H27 H 0.129697 0.134910 -0.011709 0.061 Uiso 1 1 calc R U . . .
C29 C 0.3480(3) 0.1961(2) 0.0484(2) 0.0430(10) Uani 1 1 d . U . . .
H29 H 0.395123 0.205231 0.085393 0.052 Uiso 1 1 calc R U . . .
C30 C 0.2373(4) 0.1471(3) 0.1010(2) 0.0537(11) Uani 1 1 d . U . . .
H30A H 0.297891 0.148281 0.133169 0.064 Uiso 1 1 calc R U . . .
H30B H 0.209263 0.098553 0.093427 0.064 Uiso 1 1 calc R U . . .
C32 C 0.2098(3) 0.2702(3) 0.1441(2) 0.0492(10) Uani 1 1 d . U . . .
H32A H 0.241266 0.288315 0.116436 0.059 Uiso 1 1 calc R U . . .
H32B H 0.159062 0.302722 0.149627 0.059 Uiso 1 1 calc R U . . .
C31 C 0.1667(3) 0.1974(3) 0.1205(2) 0.0514(11) Uani 1 1 d . U . . .
H31A H 0.109735 0.200857 0.086525 0.062 Uiso 1 1 calc R U . . .
H31B H 0.144396 0.177594 0.151268 0.062 Uiso 1 1 calc R U . . .
C33 C 0.3564(3) 0.3071(2) 0.21689(17) 0.0353(8) Uani 1 1 d . U . . .
C34 C 0.5122(3) 0.32399(19) 0.29165(16) 0.0301(8) Uani 1 1 d . U . . .
H34 H 0.533290 0.347318 0.264044 0.036 Uiso 1 1 calc R U . . .
C35 C 0.4192(3) 0.2969(2) 0.27613(16) 0.0305(8) Uani 1 1 d . U . . .
C36 C 0.3886(3) 0.2625(2) 0.31629(17) 0.0354(8) Uani 1 1 d . U . . .
H36 H 0.325036 0.242680 0.306505 0.042 Uiso 1 1 calc R U . . .
C37 C 0.4526(3) 0.2576(2) 0.37104(18) 0.0395(9) Uani 1 1 d . U . . .
C39 C 0.4191(4) 0.2213(3) 0.4142(2) 0.0636(14) Uani 1 1 d . U . . .
C38 C 0.5448(3) 0.2862(2) 0.38377(17) 0.0328(8) Uani 1 1 d . U . . .
H38 H 0.588619 0.282747 0.421255 0.039 Uiso 1 1 calc R U . . .
C40 C 0.4533(4) 0.1954(4) 0.5117(3) 0.089(2) Uani 1 1 d . U . . .
H40A H 0.437563 0.144344 0.501365 0.107 Uiso 1 1 calc R U . . .
H40B H 0.394899 0.219210 0.516622 0.107 Uiso 1 1 calc R U . . .
C41 C 0.5350(4) 0.2082(3) 0.5690(2) 0.0650(14) Uani 1 1 d . U . . .
H41A H 0.593631 0.185337 0.563353 0.078 Uiso 1 1 calc R U . . .
H41B H 0.549842 0.259361 0.579211 0.078 Uiso 1 1 calc R U . . .
C42 C 0.5077(5) 0.1799(5) 0.6178(3) 0.100(2) Uani 1 1 d . U . . .
H42A H 0.447102 0.201718 0.621049 0.119 Uiso 1 1 calc R U . . .
H42B H 0.493266 0.128821 0.606422 0.119 Uiso 1 1 calc R U . . .
C43 C 0.6720(4) 0.2164(3) 0.6861(2) 0.0565(12) Uani 1 1 d . U . . .
H43 H 0.691841 0.228339 0.653444 0.068 Uiso 1 1 calc R U . . .
C44 C 0.5774(4) 0.1894(3) 0.6767(3) 0.0652(13) Uani 1 1 d . U . . .
C45 C 0.5504(4) 0.1767(4) 0.7237(3) 0.0786(16) Uani 1 1 d . U . . .
H45 H 0.487708 0.157158 0.718622 0.094 Uiso 1 1 calc R U . . .
C46 C 0.6103(5) 0.1909(5) 0.7782(3) 0.0958(19) Uani 1 1 d . U . . .
H46 H 0.589139 0.184931 0.811723 0.115 Uiso 1 1 calc R U . . .
C47 C 0.7030(4) 0.2144(4) 0.7843(3) 0.0822(18) Uani 1 1 d . U . . .
H47 H 0.746449 0.222709 0.822657 0.099 Uiso 1 1 calc R U . . .
C48 C 0.5371(3) 0.1229(3) -0.0590(2) 0.0535(11) Uani 1 1 d . U . . .
H48 H 0.505834 0.145931 -0.092118 0.064 Uiso 1 1 calc R U . . .
C49 C 0.5679(4) 0.0558(3) -0.0676(3) 0.0627(13) Uani 1 1 d . U . . .
H49 H 0.557229 0.032443 -0.106337 0.075 Uiso 1 1 calc R U . . .
C50 C 0.6144(4) 0.0225(3) -0.0200(3) 0.0614(12) Uani 1 1 d . U . . .
H50 H 0.636947 -0.023567 -0.025821 0.074 Uiso 1 1 calc R U . . .
C51 C 0.6284(4) 0.0563(2) 0.0370(2) 0.0540(11) Uani 1 1 d . U . . .
C52 C 0.5946(3) 0.1240(2) 0.0418(2) 0.0471(10) Uani 1 1 d . U . . .
H52 H 0.603375 0.148474 0.080055 0.056 Uiso 1 1 calc R U . . .
C53 C 0.6782(4) 0.0210(3) 0.0901(3) 0.0645(13) Uani 1 1 d . U . . .
H53A H 0.655321 -0.028774 0.083752 0.077 Uiso 1 1 calc R U . . .
H53B H 0.660451 0.044136 0.124803 0.077 Uiso 1 1 calc R U . . .
C54 C 0.7884(4) 0.0241(3) 0.1028(2) 0.0603(12) Uani 1 1 d . U . . .
H54A H 0.816159 -0.007263 0.133079 0.072 Uiso 1 1 calc R U . . .
H54B H 0.805483 0.005975 0.066549 0.072 Uiso 1 1 calc R U . . .
C55 C 0.8330(4) 0.0968(3) 0.1239(2) 0.0555(12) Uani 1 1 d . U . . .
H55A H 0.901848 0.097164 0.124564 0.067 Uiso 1 1 calc R U . . .
H55B H 0.799693 0.130478 0.097074 0.067 Uiso 1 1 calc R U . . .
C56 C 0.7966(3) 0.1813(2) 0.1957(2) 0.0450(10) Uani 1 1 d . U . . .
C57 C 0.7613(3) 0.2554(2) 0.27915(18) 0.0363(9) Uani 1 1 d . U . . .
H57 H 0.737051 0.288659 0.252484 0.044 Uiso 1 1 calc R U . . .
C58 C 0.7971(3) 0.1935(2) 0.25896(18) 0.0389(9) Uani 1 1 d . U . . .
C59 C 0.8309(4) 0.1457(2) 0.2974(2) 0.0506(11) Uani 1 1 d . U . . .
H59 H 0.855403 0.102736 0.284493 0.061 Uiso 1 1 calc R U . . .
C60 C 0.8295(4) 0.1603(3) 0.3556(2) 0.0542(11) Uani 1 1 d . U . . .
C61 C 0.7932(3) 0.2230(2) 0.37332(19) 0.0431(10) Uani 1 1 d . U . . .
H61 H 0.791949 0.233180 0.413066 0.052 Uiso 1 1 calc R U . . .
C62 C 0.8664(5) 0.1065(3) 0.3956(2) 0.0787(18) Uani 1 1 d . U . . .
C63 C 0.9044(7) 0.0770(4) 0.4919(3) 0.104(2) Uani 1 1 d . U . . .
H63A H 0.971831 0.066776 0.492562 0.125 Uiso 1 1 calc R U . . .
H63B H 0.865493 0.032408 0.480117 0.125 Uiso 1 1 calc R U . . .
C64 C 0.9002(6) 0.1089(3) 0.5518(2) 0.095(2) Uani 1 1 d . U . . .
H64A H 0.832802 0.119298 0.551007 0.114 Uiso 1 1 calc R U . . .
H64B H 0.939221 0.153472 0.563520 0.114 Uiso 1 1 calc R U . . .
C65 C 0.9392(6) 0.0571(4) 0.5950(3) 0.099(2) Uani 1 1 d . U . . .
H65A H 0.900607 0.012505 0.581234 0.119 Uiso 1 1 calc R U . . .
H65B H 1.006122 0.047067 0.594257 0.119 Uiso 1 1 calc R U . . .
C66 C 0.9090(4) 0.1444(3) 0.6754(2) 0.0597(13) Uani 1 1 d . U . . .
H66 H 0.884444 0.175567 0.646876 0.072 Uiso 1 1 calc R U . . .
C67 C 0.9398(5) 0.0793(3) 0.6573(2) 0.0743(15) Uani 1 1 d . U . . .
C68 C 0.9718(5) 0.0341(3) 0.7000(3) 0.0714(15) Uani 1 1 d . U . . .
H68 H 0.991408 -0.011666 0.689240 0.086 Uiso 1 1 calc R U . . .
C69 C 0.9750(4) 0.0551(3) 0.7568(3) 0.0682(14) Uani 1 1 d . U . . .
H69 H 0.997788 0.024577 0.786071 0.082 Uiso 1 1 calc R U . . .
C70 C 0.9450(4) 0.1212(3) 0.7717(2) 0.0551(12) Uani 1 1 d . U . . .
H70 H 0.947530 0.135947 0.811526 0.066 Uiso 1 1 calc R U . . .
C71 C 0.6476(3) 0.3048(2) -0.04659(18) 0.0389(9) Uani 1 1 d . U . . .
H71 H 0.601621 0.287115 -0.082385 0.047 Uiso 1 1 calc R U . . .
C72 C 0.7999(3) 0.3623(2) 0.00402(18) 0.0399(9) Uani 1 1 d . U . . .
H72 H 0.858153 0.384880 0.003325 0.048 Uiso 1 1 calc R U . . .
C73 C 0.7817(3) 0.3547(2) 0.05770(18) 0.0373(8) Uani 1 1 d . U . . .
C74 C 0.6950(3) 0.3224(2) 0.05579(17) 0.0352(8) Uani 1 1 d . U . . .
H74 H 0.681285 0.316961 0.091850 0.042 Uiso 1 1 calc R U . . .
C75 C 0.8531(3) 0.3797(2) 0.11514(18) 0.0415(9) Uani 1 1 d . U . . .
H75A H 0.916880 0.361065 0.114992 0.050 Uiso 1 1 calc R U . . .
H75B H 0.833361 0.360748 0.147216 0.050 Uiso 1 1 calc R U . . .
C76 C 0.8622(3) 0.4600(2) 0.12756(17) 0.0384(9) Uani 1 1 d . U . . .
H76A H 0.873893 0.479098 0.093117 0.046 Uiso 1 1 calc R U . . .
H76B H 0.800401 0.478057 0.132359 0.046 Uiso 1 1 calc R U . . .
C77 C 0.9414(3) 0.4863(2) 0.18120(17) 0.0384(9) Uani 1 1 d . U . . .
H77A H 1.003171 0.466050 0.178525 0.046 Uiso 1 1 calc R U . . .
H77B H 0.948417 0.538198 0.184625 0.046 Uiso 1 1 calc R U . . .
C78 C 0.9815(3) 0.4839(2) 0.28354(17) 0.0367(9) Uani 1 1 d . U . . .
C79 C 0.8654(3) 0.4302(2) 0.32979(16) 0.0301(8) Uani 1 1 d . U . . .
H79 H 0.816698 0.429182 0.293491 0.036 Uiso 1 1 calc R U . . .
C80 C 0.9560(3) 0.4569(2) 0.33426(17) 0.0332(8) Uani 1 1 d . U . . .
C81 C 1.0267(3) 0.4584(2) 0.38691(17) 0.0364(8) Uani 1 1 d . U . . .
H81 H 1.089066 0.478110 0.391307 0.044 Uiso 1 1 calc R U . . .
C82 C 1.0051(3) 0.4306(2) 0.43371(17) 0.0349(8) Uani 1 1 d . U . . .
C83 C 0.9134(3) 0.40514(19) 0.42686(16) 0.0295(8) Uani 1 1 d . U . . .
H83 H 0.898406 0.386857 0.458862 0.035 Uiso 1 1 calc R U . . .
C84 C 1.0849(3) 0.4296(2) 0.48903(18) 0.0401(9) Uani 1 1 d . U . . .
C85 C 1.1352(3) 0.3946(2) 0.58392(17) 0.0390(9) Uani 1 1 d . U . . .
H85A H 1.162769 0.442470 0.600256 0.047 Uiso 1 1 calc R U . . .
H85B H 1.187554 0.364922 0.576469 0.047 Uiso 1 1 calc R U . . .
C86 C 1.0921(3) 0.3641(2) 0.62684(17) 0.0381(9) Uani 1 1 d . U . . .
H86A H 1.070989 0.314491 0.612386 0.046 Uiso 1 1 calc R U . . .
H86B H 1.035148 0.390728 0.630776 0.046 Uiso 1 1 calc R U . . .
C87 C 1.1673(3) 0.3682(3) 0.68621(18) 0.0427(9) Uani 1 1 d . U . . .
H87A H 1.221516 0.338702 0.681673 0.051 Uiso 1 1 calc R U . . .
H87B H 1.192659 0.417366 0.697547 0.051 Uiso 1 1 calc R U . . .
C88 C 1.0405(3) 0.3190(2) 0.72753(17) 0.0346(8) Uani 1 1 d . U . . .
H88 H 0.997040 0.315331 0.689159 0.042 Uiso 1 1 calc R U . . .
C89 C 1.1328(3) 0.3452(2) 0.73606(17) 0.0365(8) Uani 1 1 d . U . . .
C90 C 1.1952(3) 0.3506(3) 0.79286(18) 0.0438(10) Uani 1 1 d . U . . .
H90 H 1.259386 0.368635 0.800424 0.053 Uiso 1 1 calc R U . . .
C91 C 1.1632(3) 0.3297(3) 0.83790(19) 0.0482(10) Uani 1 1 d . U . . .
H91 H 1.204966 0.333327 0.876773 0.058 Uiso 1 1 calc R U . . .
C92 C 1.0699(3) 0.3033(2) 0.82617(17) 0.0417(9) Uani 1 1 d . U . . .
H92 H 1.048092 0.288350 0.857177 0.050 Uiso 1 1 calc R U . . .
P5 P 0.5238(9) 0.1147(5) 0.2201(5) 0.107(2) Uani 0.485(6) 1 d D U P A -1
F22 F 0.4468(10) 0.1109(8) 0.2625(7) 0.146(3) Uani 0.485(6) 1 d . U P A -1
F23 F 0.5997(9) 0.1247(8) 0.1926(5) 0.128(3) Uani 0.485(6) 1 d . U P A -1
F24 F 0.5815(5) 0.1622(5) 0.2817(4) 0.081(2) Uani 0.485(6) 1 d D U P A -1
F25 F 0.4808(9) 0.1820(5) 0.1975(4) 0.140(3) Uani 0.485(6) 1 d D U P A -1
F26 F 0.4553(10) 0.0659(6) 0.1757(6) 0.157(4) Uani 0.485(6) 1 d D U P A -1
F27 F 0.5601(12) 0.0458(5) 0.2590(7) 0.171(4) Uani 0.485(6) 1 d D U P A -1
P1A P 0.5293(9) 0.1040(5) 0.2326(5) 0.0903(16) Uani 0.515(6) 1 d . U P A -2
F1A F 0.4813(8) 0.0983(6) 0.1522(5) 0.122(3) Uani 0.515(6) 1 d . U P A -2
F2A F 0.4999(9) 0.0271(5) 0.2186(6) 0.132(3) Uani 0.515(6) 1 d . U P A -2
F3A F 0.5788(10) 0.1095(9) 0.2990(6) 0.166(3) Uani 0.515(6) 1 d . U P A -2
F4A F 0.5625(9) 0.1828(6) 0.2364(7) 0.142(3) Uani 0.515(6) 1 d . U P A -2
F5A F 0.4258(8) 0.1348(7) 0.2272(6) 0.123(3) Uani 0.515(6) 1 d . U P A -2
F6A F 0.6247(7) 0.0806(6) 0.2183(6) 0.135(3) Uani 0.515(6) 1 d . U P A -2

loop_
_atom_site_aniso_label
_atom_site_aniso_U_11
_atom_site_aniso_U_22
_atom_site_aniso_U_33
_atom_site_aniso_U_23
_atom_site_aniso_U_13
_atom_site_aniso_U_12
Pd01 0.02048(14) 0.02901(15) 0.02535(14) 0.00305(11) 0.01559(11) 0.01027(10)
F1 0.0564(18) 0.145(3) 0.076(2) 0.000(2) 0.0364(17) -0.005(2)
P1 0.0358(5) 0.0384(5) 0.0336(5) 0.0067(4) 0.0161(4) 0.0107(4)
O1 0.0455(15) 0.0410(15) 0.0244(13) 0.0080(11) 0.0167(12) 0.0219(12)
C1 0.036(2) 0.058(2) 0.0340(19) 0.0103(18) 0.0154(17) 0.0130(18)
N1 0.0308(16) 0.0408(18) 0.0341(17) -0.0009(14) 0.0197(14) 0.0069(14)
Pd02 0.03387(16) 0.03799(17) 0.02977(16) 0.00901(12) 0.01681(13) 0.01462(13)
F2 0.151(4) 0.169(4) 0.055(2) 0.055(3) 0.005(2) 0.019(3)
P2 0.0686(14) 0.0537(12) 0.188(3) -0.0039(15) 0.0714(18) 0.0089(10)
O2 0.088(2) 0.061(2) 0.0329(15) 0.0111(14) 0.0221(16) 0.0528(19)
C2 0.036(2) 0.048(2) 0.040(2) 0.0093(18) 0.0194(17) 0.0179(17)
N2 0.0223(14) 0.0288(14) 0.0240(14) 0.0019(12) 0.0136(12) 0.0070(12)
Pd03 0.03311(17) 0.04014(17) 0.03970(18) -0.00419(13) 0.02136(14) 0.00780(13)
F3 0.0625(18) 0.0397(14) 0.141(3) -0.0023(17) 0.050(2) 0.0024(13)
P3 0.0524(7) 0.0555(7) 0.0323(5) 0.0055(5) 0.0146(5) 0.0115(6)
O3 0.180(5) 0.090(3) 0.0295(17) 0.0107(17) 0.028(2) 0.104(3)
C3 0.0332(18) 0.045(2) 0.0363(19) 0.0059(16) 0.0240(16) 0.0096(16)
N3 0.0313(16) 0.0396(17) 0.0266(15) 0.0060(13) 0.0163(13) 0.0123(14)
C4 0.044(2) 0.054(2) 0.037(2) 0.0077(18) 0.0271(18) 0.0163(19)
O4 0.0570(17) 0.0424(15) 0.0232(13) 0.0067(11) 0.0201(13) 0.0251(13)
F4 0.102(3) 0.115(3) 0.0493(17) 0.0309(18) 0.0127(17) 0.019(2)
P4 0.0973(15) 0.0994(16) 0.240(3) -0.0102(19) 0.097(2) 0.0174(13)
N4 0.0350(18) 0.0416(19) 0.055(2) -0.0032(17) 0.0237(17) 0.0062(15)
O5 0.067(2) 0.105(3) 0.060(2) 0.048(2) -0.0124(19) -0.036(2)
N5 0.0200(14) 0.0304(15) 0.0307(16) 0.0010(13) 0.0150(12) 0.0076(12)
C5 0.0336(19) 0.045(2) 0.0316(19) 0.0069(16) 0.0212(16) 0.0110(16)
F5 0.0654(19) 0.0535(17) 0.115(3) -0.0170(17) 0.0361(19) -0.0087(14)
C6 0.0322(19) 0.059(2) 0.0290(19) -0.0027(18) 0.0186(16) 0.0065(18)
F6 0.0675(19) 0.0630(18) 0.121(3) -0.0124(18) 0.065(2) 0.0083(15)
O6 0.0388(16) 0.071(2) 0.0401(17) 0.0136(16) 0.0003(14) -0.0142(15)
N6 0.0340(18) 0.048(2) 0.048(2) 0.0074(17) 0.0159(17) 0.0118(16)
F7 0.0478(16) 0.0687(19) 0.133(3) -0.005(2) 0.0447(19) 0.0162(14)
O7 0.061(3) 0.226(6) 0.073(3) 0.075(4) -0.007(2) -0.067(3)
C7 0.046(2) 0.046(2) 0.036(2) 0.0053(17) 0.0290(18) 0.0132(18)
N7 0.0392(19) 0.0416(19) 0.052(2) -0.0098(17) 0.0247(17) 0.0056(16)
C8 0.0375(19) 0.044(2) 0.0287(18) 0.0102(16) 0.0178(16) 0.0158(16)
N8 0.0254(15) 0.0345(16) 0.0341(17) 0.0001(14) 0.0156(13) 0.0108(13)
O8 0.0459(18) 0.092(3) 0.0450(18) 0.0326(18) 0.0111(15) -0.0076(18)
F8 0.079(3) 0.141(4) 0.239(6) 0.067(4) 0.061(3) 0.013(3)
O9 0.144(4) 0.059(2) 0.051(2) 0.0115(18) 0.050(2) 0.041(2)
F9 0.097(3) 0.092(3) 0.262(6) -0.058(4) 0.085(4) -0.003(2)
C9 0.047(2) 0.039(2) 0.0275(18) 0.0125(16) 0.0154(17) 0.0202(18)
N9 0.045(2) 0.0391(18) 0.045(2) 0.0081(16) 0.0190(17) 0.0188(16)
N10 0.0334(17) 0.0419(18) 0.0397(18) 0.0019(15) 0.0252(15) 0.0119(14)
F10 0.074(2) 0.067(2) 0.219(5) 0.005(3) 0.077(3) 0.0095(18)
O10 0.084(2) 0.0459(17) 0.0489(18) 0.0045(14) 0.0465(18) 0.0219(16)
C10 0.043(2) 0.043(2) 0.0281(18) 0.0071(16) 0.0168(17) 0.0198(18)
N11 0.0207(14) 0.0354(16) 0.0260(15) 0.0041(13) 0.0148(12) 0.0076(12)
F11 0.425(12) 0.264(8) 0.213(6) -0.081(6) 0.026(7) 0.127(9)
O11 0.240(7) 0.099(3) 0.063(3) 0.028(2) 0.060(3) 0.130(4)
C11 0.0275(17) 0.0353(18) 0.0253(17) 0.0051(15) 0.0162(15) 0.0087(15)
N12 0.0311(16) 0.0427(18) 0.0295(16) 0.0087(14) 0.0150(14) 0.0150(14)
F12 0.206(7) 0.186(6) 0.393(10) 0.091(6) 0.163(7) 0.013(5)
O12 0.170(5) 0.081(3) 0.048(2) 0.0271(19) 0.047(3) 0.094(3)
C12 0.0319(18) 0.0393(19) 0.0284(17) 0.0068(15) 0.0160(15) 0.0158(15)
C13 0.038(2) 0.043(2) 0.0295(18) 0.0038(16) 0.0162(16) 0.0212(17)
O13 0.0296(13) 0.0579(17) 0.0277(14) 0.0111(12) 0.0160(12) 0.0014(12)
F13 0.263(8) 0.233(8) 0.248(7) -0.055(6) 0.032(6) 0.064(7)
O14 0.0428(17) 0.091(3) 0.0385(17) 0.0195(17) 0.0159(14) -0.0162(17)
N14 0.0254(15) 0.054(2) 0.0321(18) 0.0101(16) 0.0173(14) 0.0135(15)
F14 0.176(6) 0.158(5) 0.469(11) 0.098(6) 0.105(8) 0.005(5)
C14 0.0328(18) 0.0398(19) 0.0262(17) 0.0031(15) 0.0144(15) 0.0144(15)
C15 0.0246(17) 0.0374(19) 0.0264(17) 0.0067(15) 0.0141(15) 0.0104(15)
O15 0.0370(17) 0.132(3) 0.0470(19) 0.041(2) 0.0000(15) -0.027(2)
F15 0.102(4) 0.204(6) 0.369(10) 0.036(6) 0.097(5) 0.046(4)
C17 0.058(3) 0.046(2) 0.0233(18) 0.0030(16) 0.0206(18) 0.025(2)
F17 0.140(4) 0.059(2) 0.098(3) 0.0153(19) -0.042(3) 0.005(2)
C16 0.052(2) 0.049(2) 0.0269(19) 0.0054(17) 0.0148(18) 0.028(2)
O16 0.0302(13) 0.0582(17) 0.0263(13) 0.0122(12) 0.0115(11) 0.0024(12)
F16 0.117(4) 0.155(5) 0.429(11) -0.030(6) 0.107(5) 0.020(4)
F19 0.146(4) 0.073(2) 0.064(2) 0.0304(17) 0.010(2) -0.017(2)
C19 0.050(2) 0.044(2) 0.0281(18) 0.0072(16) 0.0217(17) 0.0197(18)
C18 0.044(2) 0.043(2) 0.0261(18) 0.0064(16) 0.0218(16) 0.0204(17)
F18 0.0508(15) 0.082(2) 0.0508(16) 0.0011(14) 0.0103(13) 0.0048(14)
C20 0.0322(19) 0.046(2) 0.0241(17) 0.0075(16) 0.0172(15) 0.0134(16)
F20 0.099(2) 0.077(2) 0.0557(18) 0.0139(16) -0.0244(18) 0.0068(19)
O20 0.0466(17) 0.0548(18) 0.0446(17) 0.0191(14) 0.0221(14) 0.0116(14)
C21 0.0304(17) 0.0438(19) 0.0262(16) 0.0068(15) 0.0200(15) 0.0128(15)
O21 0.0450(17) 0.078(2) 0.0279(15) 0.0064(14) 0.0176(13) 0.0181(16)
F21 0.130(4) 0.211(5) 0.082(3) -0.051(3) 0.060(3) 0.021(4)
C23 0.0364(19) 0.052(2) 0.0241(17) 0.0056(16) 0.0187(15) 0.0131(17)
O23 0.108(4) 0.102(4) 0.078(3) 0.002(3) 0.017(3) 0.006(3)
C22 0.0368(19) 0.043(2) 0.0278(17) 0.0054(15) 0.0228(16) 0.0113(16)
O22 0.0416(16) 0.0502(18) 0.0458(17) 0.0015(15) 0.0145(14) 0.0052(14)
C24 0.0311(18) 0.050(2) 0.0273(18) 0.0123(17) 0.0163(16) 0.0121(17)
C25 0.048(2) 0.047(2) 0.050(3) -0.003(2) 0.019(2) 0.007(2)
C26 0.045(2) 0.053(2) 0.057(3) 0.002(2) 0.012(2) 0.004(2)
C28 0.042(2) 0.040(2) 0.060(2) 0.0024(19) 0.0214(19) 0.0055(18)
C27 0.040(2) 0.046(2) 0.066(3) 0.002(2) 0.017(2) 0.0009(19)
C29 0.037(2) 0.043(2) 0.050(2) -0.0017(19) 0.0178(19) 0.0072(18)
C30 0.048(2) 0.055(3) 0.061(3) 0.010(2) 0.018(2) 0.000(2)
C32 0.040(2) 0.063(3) 0.039(2) 0.008(2) 0.0018(19) 0.004(2)
C31 0.038(2) 0.069(3) 0.047(2) 0.003(2) 0.013(2) -0.005(2)
C33 0.0301(19) 0.044(2) 0.0338(19) 0.0059(17) 0.0121(16) 0.0084(17)
C34 0.0310(18) 0.0344(19) 0.0302(18) 0.0024(15) 0.0176(16) 0.0073(15)
C35 0.0288(17) 0.0349(18) 0.0324(18) 0.0036(15) 0.0162(15) 0.0095(15)
C36 0.0262(17) 0.047(2) 0.0363(19) 0.0037(17) 0.0147(16) 0.0028(16)
C37 0.0331(19) 0.053(2) 0.038(2) 0.0104(18) 0.0160(17) 0.0026(17)
C39 0.044(3) 0.096(4) 0.054(3) 0.030(3) 0.011(2) -0.014(3)
C38 0.0295(18) 0.040(2) 0.0334(19) 0.0059(16) 0.0157(16) 0.0105(16)
C40 0.067(3) 0.141(5) 0.063(3) 0.048(4) 0.011(3) -0.031(4)
C41 0.046(2) 0.093(4) 0.059(3) 0.033(3) 0.011(2) -0.006(3)
C42 0.078(4) 0.144(5) 0.073(3) 0.045(4) 0.003(3) -0.036(4)
C43 0.053(3) 0.065(3) 0.053(3) 0.010(2) 0.016(2) 0.004(2)
C44 0.055(3) 0.079(3) 0.060(3) 0.020(3) 0.011(2) 0.002(2)
C45 0.056(3) 0.115(4) 0.073(3) 0.020(3) 0.028(3) -0.007(3)
C46 0.067(3) 0.150(5) 0.079(3) 0.019(4) 0.032(3) -0.014(4)
C47 0.055(3) 0.133(5) 0.069(4) 0.023(4) 0.031(3) -0.005(3)
C48 0.051(3) 0.056(3) 0.058(3) -0.011(2) 0.028(2) 0.004(2)
C49 0.064(3) 0.057(3) 0.068(3) -0.022(2) 0.033(3) 0.002(2)
C50 0.064(3) 0.043(2) 0.083(3) -0.013(2) 0.039(3) 0.008(2)
C51 0.058(2) 0.041(2) 0.074(3) -0.001(2) 0.040(2) 0.0072(19)
C52 0.050(2) 0.045(2) 0.053(3) -0.008(2) 0.031(2) 0.0049(19)
C53 0.081(3) 0.044(2) 0.083(3) 0.007(2) 0.047(3) 0.014(2)
C54 0.081(3) 0.049(2) 0.061(3) -0.001(2) 0.039(3) 0.028(2)
C55 0.078(3) 0.057(3) 0.049(3) 0.003(2) 0.047(2) 0.022(2)
C56 0.055(3) 0.045(2) 0.045(2) 0.003(2) 0.031(2) 0.016(2)
C57 0.038(2) 0.039(2) 0.040(2) 0.0071(17) 0.0229(18) 0.0143(17)
C58 0.043(2) 0.040(2) 0.042(2) 0.0023(17) 0.0267(18) 0.0135(17)
C59 0.062(3) 0.049(2) 0.048(2) 0.0035(19) 0.028(2) 0.031(2)
C60 0.072(3) 0.055(2) 0.044(2) 0.0107(19) 0.028(2) 0.040(2)
C61 0.049(2) 0.050(2) 0.037(2) 0.0067(18) 0.0219(19) 0.026(2)
C62 0.118(4) 0.074(3) 0.051(3) 0.013(2) 0.032(3) 0.067(3)
C63 0.184(6) 0.086(4) 0.056(3) 0.029(3) 0.046(4) 0.094(4)
C64 0.161(5) 0.082(4) 0.053(3) 0.019(3) 0.044(3) 0.084(4)
C65 0.167(5) 0.081(4) 0.058(3) 0.018(3) 0.039(3) 0.078(4)
C66 0.086(3) 0.051(3) 0.052(3) 0.015(2) 0.031(3) 0.037(3)
C67 0.112(4) 0.064(3) 0.056(3) 0.014(2) 0.036(3) 0.050(3)
C68 0.101(4) 0.054(3) 0.066(3) 0.019(2) 0.029(3) 0.043(3)
C69 0.088(3) 0.057(3) 0.066(3) 0.024(2) 0.024(3) 0.031(3)
C70 0.066(3) 0.052(3) 0.053(3) 0.018(2) 0.021(2) 0.022(2)
C71 0.039(2) 0.047(2) 0.036(2) 0.0026(18) 0.0202(18) 0.0157(18)
C72 0.0343(19) 0.052(2) 0.043(2) 0.0098(18) 0.0240(17) 0.0113(17)
C73 0.0339(19) 0.047(2) 0.0380(19) 0.0073(17) 0.0205(16) 0.0121(16)
C74 0.037(2) 0.043(2) 0.0311(19) 0.0014(17) 0.0194(17) 0.0119(17)
C75 0.0342(19) 0.056(2) 0.038(2) 0.0114(18) 0.0142(17) 0.0077(18)
C76 0.040(2) 0.054(2) 0.0314(19) 0.0141(17) 0.0222(16) 0.0085(18)
C77 0.038(2) 0.055(2) 0.0315(19) 0.0128(17) 0.0226(17) 0.0024(18)
C78 0.0278(19) 0.054(2) 0.034(2) 0.0119(18) 0.0153(17) 0.0044(18)
C79 0.0281(17) 0.040(2) 0.0277(18) 0.0064(16) 0.0161(15) 0.0086(15)
C80 0.0294(18) 0.043(2) 0.0324(18) 0.0084(16) 0.0155(15) 0.0061(16)
C81 0.0292(18) 0.051(2) 0.0347(19) 0.0097(17) 0.0157(16) 0.0017(17)
C82 0.0321(18) 0.046(2) 0.0321(18) 0.0116(16) 0.0150(16) 0.0076(16)
C83 0.0323(18) 0.0351(19) 0.0264(18) 0.0063(15) 0.0159(15) 0.0066(15)
C84 0.036(2) 0.057(2) 0.032(2) 0.0132(19) 0.0139(17) -0.0005(19)
C85 0.0313(19) 0.059(2) 0.0274(19) 0.0096(18) 0.0079(16) 0.0023(18)
C86 0.0346(19) 0.053(2) 0.0303(19) 0.0091(17) 0.0135(16) 0.0052(18)
C87 0.035(2) 0.063(3) 0.034(2) 0.0142(19) 0.0141(17) 0.0046(19)
C88 0.0368(19) 0.044(2) 0.0285(18) 0.0096(16) 0.0156(16) 0.0146(17)
C89 0.0363(19) 0.046(2) 0.0305(18) 0.0077(16) 0.0138(16) 0.0124(17)
C90 0.037(2) 0.066(3) 0.0329(19) 0.0134(19) 0.0143(17) 0.0120(19)
C91 0.043(2) 0.076(3) 0.030(2) 0.015(2) 0.0133(18) 0.014(2)
C92 0.045(2) 0.057(3) 0.029(2) 0.0129(18) 0.0183(18) 0.016(2)
P5 0.074(3) 0.094(4) 0.139(5) -0.062(3) 0.037(3) 0.015(3)
F22 0.108(6) 0.158(8) 0.173(8) -0.035(6) 0.062(6) -0.035(5)
F23 0.112(5) 0.156(7) 0.117(6) -0.039(5) 0.058(5) 0.006(5)
F24 0.064(4) 0.086(5) 0.094(5) -0.009(4) 0.030(4) 0.007(4)
F25 0.140(7) 0.123(5) 0.123(6) -0.027(5) 0.001(5) 0.032(5)
F26 0.136(7) 0.140(7) 0.161(7) -0.050(6) 0.009(6) -0.006(6)
F27 0.183(8) 0.112(6) 0.191(8) -0.003(6) 0.015(6) 0.019(6)
P1A 0.076(3) 0.093(3) 0.107(3) -0.003(3) 0.038(3) 0.009(2)
F1A 0.131(6) 0.120(6) 0.120(5) 0.001(4) 0.050(4) 0.017(5)
F2A 0.128(6) 0.101(5) 0.152(7) 0.002(5) 0.022(6) 0.008(5)
F3A 0.157(7) 0.180(7) 0.136(5) -0.022(6) 0.015(5) 0.009(7)
F4A 0.113(6) 0.098(5) 0.198(7) -0.030(5) 0.034(6) 0.003(4)
F5A 0.087(4) 0.134(6) 0.138(7) -0.035(6) 0.032(5) 0.026(4)
F6A 0.093(5) 0.125(6) 0.180(7) -0.044(6) 0.053(5) 0.031(5)

loop_
_atom_type_symbol
_atom_type_description
_atom_type_scat_dispersion_real
_atom_type_scat_dispersion_imag
_atom_type_scat_source
C C 0.0047 0.0022 'International Tables Vol C Tables 4.2.6.8 and 6.1.1.4'
H H 0.0000 0.0000 'International Tables Vol C Tables 4.2.6.8 and 6.1.1.4'
N N 0.0089 0.0045 'International Tables Vol C Tables 4.2.6.8 and 6.1.1.4'
O O 0.0150 0.0081 'International Tables Vol C Tables 4.2.6.8 and 6.1.1.4'
F F 0.0231 0.0138 'International Tables Vol C Tables 4.2.6.8 and 6.1.1.4'
P P 0.1264 0.1222 'International Tables Vol C Tables 4.2.6.8 and 6.1.1.4'
Pd Pd -0.7364 1.2670 'International Tables Vol C Tables 4.2.6.8 and 6.1.1.4'

loop_
_geom_angle_atom_site_label_1
_geom_angle_atom_site_label_2
_geom_angle_atom_site_label_3
_geom_angle
_geom_angle_site_symmetry_1
_geom_angle_site_symmetry_3
_geom_angle_publ_flag
N8 Pd01 N5 90.97(12) . . ?
N8 Pd01 N11 87.46(12) . . ?
N5 Pd01 N11 177.25(11) . . ?
N8 Pd01 N2 176.99(12) . . ?
N5 Pd01 N2 87.31(11) . . ?
N11 Pd01 N2 94.15(11) . . ?
F6 P1 F2 92.0(3) . . ?
F6 P1 F7 178.6(2) . . ?
F2 P1 F7 89.4(3) . . ?
F6 P1 F5 90.65(17) . . ?
F2 P1 F5 90.3(3) . . ?
F7 P1 F5 89.39(18) . . ?
F6 P1 F3 89.93(17) . . ?
F2 P1 F3 90.8(3) . . ?
F7 P1 F3 90.00(17) . . ?
F5 P1 F3 178.7(2) . . ?
F6 P1 F4 89.9(2) . . ?
F2 P1 F4 178.0(3) . . ?
F7 P1 F4 88.8(2) . . ?
F5 P1 F4 88.7(2) . . ?
F3 P1 F4 90.1(2) . . ?
C10 O1 C9 115.2(3) . . ?
C6 C1 C2 119.3(4) . . ?
C6 C1 H1 120.3 . . ?
C2 C1 H1 120.3 . . ?
C6 N1 C5 119.4(3) . . ?
C6 N1 Pd03 119.1(3) . . ?
C5 N1 Pd03 121.5(3) . . ?
N3 Pd02 N9 178.18(14) . . ?
N3 Pd02 N12 89.19(13) . . ?
N9 Pd02 N12 89.44(14) . . ?
N3 Pd02 N6 90.76(14) . . ?
N9 Pd02 N6 90.59(15) . . ?
N12 Pd02 N6 179.26(13) . . ?
F10 P2 F10 180.0 . 2_757 ?
F10 P2 F9 89.2(2) . . ?
F10 P2 F9 90.8(2) 2_757 . ?
F10 P2 F9 90.8(2) . 2_757 ?
F10 P2 F9 89.2(2) 2_757 2_757 ?
F9 P2 F9 180.0 . 2_757 ?
F10 P2 F8 89.2(2) . 2_757 ?
F10 P2 F8 90.8(2) 2_757 2_757 ?
F9 P2 F8 87.7(3) . 2_757 ?
F9 P2 F8 92.3(3) 2_757 2_757 ?
F10 P2 F8 90.8(2) . . ?
F10 P2 F8 89.2(2) 2_757 . ?
F9 P2 F8 92.3(3) . . ?
F9 P2 F8 87.7(3) 2_757 . ?
F8 P2 F8 180.0 2_757 . ?
C1 C2 C3 120.2(4) . . ?
C1 C2 H2 119.9 . . ?
C3 C2 H2 119.9 . . ?
C15 N2 C11 119.8(3) . . ?
C15 N2 Pd01 122.6(2) . . ?
C11 N2 Pd01 117.2(2) . . ?
N1 Pd03 N4 89.74(13) . . ?
N1 Pd03 N10 89.78(13) . . ?
N4 Pd03 N10 177.64(14) . . ?
N1 Pd03 N7 177.34(14) . . ?
N4 Pd03 N7 89.49(14) . . ?
N10 Pd03 N7 90.89(13) . . ?
F21 P3 F19 92.7(3) . . ?
F21 P3 F1 175.2(3) . . ?
F19 P3 F1 91.7(2) . . ?
F21 P3 F20 90.7(3) . . ?
F19 P3 F20 92.3(2) . . ?
F1 P3 F20 90.9(2) . . ?
F21 P3 F17 86.8(3) . . ?
F19 P3 F17 177.8(2) . . ?
F1 P3 F17 88.7(3) . . ?
F20 P3 F17 90.0(2) . . ?
F21 P3 F18 90.4(2) . . ?
F19 P3 F18 88.0(2) . . ?
F1 P3 F18 87.96(18) . . ?
F20 P3 F18 178.9(2) . . ?
F17 P3 F18 89.81(19) . . ?
C5 C3 C2 117.2(4) . . ?
C5 C3 C7 120.7(3) . . ?
C2 C3 C7 122.0(4) . . ?
C20 N3 C24 119.4(3) . . ?
C20 N3 Pd02 122.3(3) . . ?
C24 N3 Pd02 118.2(2) . . ?
C72 C4 C71 119.7(4) . . ?
C72 C4 H4 120.1 . . ?
C71 C4 H4 120.1 . . ?
C16 O4 C17 115.4(3) . . ?
F11 P4 F14 90.6(7) . . ?
F11 P4 F15 92.9(7) . . ?
F14 P4 F15 92.3(5) . . ?
F11 P4 F12 90.9(8) . . ?
F14 P4 F12 178.5(7) . . ?
F15 P4 F12 87.3(5) . . ?
F11 P4 F16 95.3(6) . . ?
F14 P4 F16 83.9(5) . . ?
F15 P4 F16 171.0(7) . . ?
F12 P4 F16 96.3(5) . . ?
F11 P4 F13 172.9(8) . . ?
F14 P4 F13 96.4(7) . . ?
F15 P4 F13 88.2(5) . . ?
F12 P4 F13 82.1(6) . . ?
F16 P4 F13 84.1(6) . . ?
C25 N4 C29 119.8(4) . . ?
C25 N4 Pd03 118.9(3) . . ?
C29 N4 Pd03 121.3(3) . . ?
C34 N5 C38 119.4(3) . . ?
C34 N5 Pd01 118.1(2) . . ?
C38 N5 Pd01 122.5(3) . . ?
N1 C5 C3 122.7(4) . . ?
N1 C5 H5 118.6 . . ?
C3 C5 H5 118.6 . . ?
N1 C6 C1 121.1(4) . . ?
N1 C6 H6 119.5 . . ?
C1 C6 H6 119.5 . . ?
C33 O6 C32 118.6(3) . . ?
C47 N6 C43 118.5(5) . . ?
C47 N6 Pd02 117.8(4) . . ?
C43 N6 Pd02 123.6(3) . . ?
C3 C7 C8 113.5(3) . . ?
C3 C7 H7A 108.9 . . ?
C8 C7 H7A 108.9 . . ?
C3 C7 H7AB 108.9 . . ?
C8 C7 H7AB 108.9 . . ?
H7A C7 H7AB 107.7 . . ?
C52 N7 C48 119.4(4) . . ?
C52 N7 Pd03 121.9(3) . . ?
C48 N7 Pd03 118.7(3) . . ?
C9 C8 C7 113.4(3) . . ?
C9 C8 H8A 108.9 . . ?
C7 C8 H8A 108.9 . . ?
C9 C8 H8AB 108.9 . . ?
C7 C8 H8AB 108.9 . . ?
H8A C8 H8AB 107.7 . . ?
C61 N8 C57 119.6(3) . . ?
C61 N8 Pd01 121.1(3) . . ?
C57 N8 Pd01 119.3(3) . . ?
C39 O8 C40 115.9(4) . . ?
O1 C9 C8 107.5(3) . . ?
O1 C9 H9A 110.2 . . ?
C8 C9 H9A 110.2 . . ?
O1 C9 H9AB 110.2 . . ?
C8 C9 H9AB 110.2 . . ?
H9A C9 H9AB 108.5 . . ?
C66 N9 C70 119.5(4) . . ?
C66 N9 Pd02 120.2(3) . . ?
C70 N9 Pd02 120.3(3) . . ?
C74 N10 C71 119.6(3) . . ?
C74 N10 Pd03 121.5(2) . . ?
C71 N10 Pd03 118.8(3) . . ?
C56 O10 C55 118.5(4) . . ?
O2 C10 O1 125.2(3) . . ?
O2 C10 C12 123.0(3) . . ?
O1 C10 C12 111.8(3) . . ?
C79 N11 C83 119.6(3) . . ?
C79 N11 Pd01 117.6(2) . . ?
C83 N11 Pd01 122.6(2) . . ?
N2 C11 C12 121.6(3) . . ?
N2 C11 H11 119.2 . . ?
C12 C11 H11 119.2 . . ?
C92 N12 C88 119.7(3) . . ?
C92 N12 Pd02 121.2(3) . . ?
C88 N12 Pd02 119.1(3) . . ?
C62 O12 C63 114.8(4) . . ?
C11 C12 C13 119.0(3) . . ?
C11 C12 C10 122.6(3) . . ?
C13 C12 C10 118.4(3) . . ?
C12 C13 C14 119.3(3) . . ?
C12 C13 H13 120.4 . . ?
C14 C13 H13 120.4 . . ?
C78 O13 C77 115.0(3) . . ?
O21 N14 O22 121.6(3) . . ?
O21 N14 O20 120.0(4) . . ?
O22 N14 O20 118.4(3) . . ?
C13 C14 C15 119.3(3) . . ?
C13 C14 C16 118.3(3) . . ?
C15 C14 C16 122.3(3) . . ?
N2 C15 C14 121.1(3) . . ?
N2 C15 H15 119.5 . . ?
C14 C15 H15 119.5 . . ?
O4 C17 C18 107.8(3) . . ?
O4 C17 H17A 110.2 . . ?
C18 C17 H17A 110.2 . . ?
O4 C17 H17B 110.2 . . ?
C18 C17 H17B 110.2 . . ?
H17A C17 H17B 108.5 . . ?
O3 C16 O4 124.5(4) . . ?
O3 C16 C14 122.8(4) . . ?
O4 C16 C14 112.7(3) . . ?
C84 O16 C85 115.0(3) . . ?
C21 C19 C18 115.8(3) . . ?
C21 C19 H19A 108.3 . . ?
C18 C19 H19A 108.3 . . ?
C21 C19 H19B 108.3 . . ?
C18 C19 H19B 108.3 . . ?
H19A C19 H19B 107.4 . . ?
C17 C18 C19 109.4(3) . . ?
C17 C18 H18A 109.8 . . ?
C19 C18 H18A 109.8 . . ?
C17 C18 H18B 109.8 . . ?
C19 C18 H18B 109.8 . . ?
H18A C18 H18B 108.2 . . ?
N3 C20 C21 122.4(3) . . ?
N3 C20 H20 118.8 . . ?
C21 C20 H20 118.8 . . ?
C20 C21 C22 117.5(3) . . ?
C20 C21 C19 123.0(3) . . ?
C22 C21 C19 119.5(3) . . ?
C24 C23 C22 119.3(4) . . ?
C24 C23 H23 120.4 . . ?
C22 C23 H23 120.4 . . ?
C23 C22 C21 120.0(4) . . ?
C23 C22 H22 120.0 . . ?
C21 C22 H22 120.0 . . ?
N3 C24 C23 121.4(3) . . ?
N3 C24 H24 119.3 . . ?
C23 C24 H24 119.3 . . ?
N4 C25 C26 120.7(4) . . ?
N4 C25 H25 119.6 . . ?
C26 C25 H25 119.6 . . ?
C27 C26 C25 120.0(5) . . ?
C27 C26 H26 120.0 . . ?
C25 C26 H26 120.0 . . ?
C29 C28 C27 117.3(4) . . ?
C29 C28 C30 121.5(4) . . ?
C27 C28 C30 121.1(4) . . ?
C26 C27 C28 119.9(4) . . ?
C26 C27 H27 120.0 . . ?
C28 C27 H27 120.0 . . ?
N4 C29 C28 122.2(4) . . ?
N4 C29 H29 118.9 . . ?
C28 C29 H29 118.9 . . ?
C28 C30 C31 112.4(4) . . ?
C28 C30 H30A 109.1 . . ?
C31 C30 H30A 109.1 . . ?
C28 C30 H30B 109.1 . . ?
C31 C30 H30B 109.1 . . ?
H30A C30 H30B 107.9 . . ?
O6 C32 C31 107.0(4) . . ?
O6 C32 H32A 110.3 . . ?
C31 C32 H32A 110.3 . . ?
O6 C32 H32B 110.3 . . ?
C31 C32 H32B 110.3 . . ?
H32A C32 H32B 108.6 . . ?
C32 C31 C30 113.4(4) . . ?
C32 C31 H31A 108.9 . . ?
C30 C31 H31A 108.9 . . ?
C32 C31 H31B 108.9 . . ?
C30 C31 H31B 108.9 . . ?
H31A C31 H31B 107.7 . . ?
O5 C33 O6 124.9(4) . . ?
O5 C33 C35 122.8(4) . . ?
O6 C33 C35 112.2(3) . . ?
N5 C34 C35 122.3(3) . . ?
N5 C34 H34 118.8 . . ?
C35 C34 H34 118.8 . . ?
C34 C35 C36 118.8(3) . . ?
C34 C35 C33 117.7(3) . . ?
C36 C35 C33 123.5(3) . . ?
C35 C36 C37 118.8(4) . . ?
C35 C36 H36 120.6 . . ?
C37 C36 H36 120.6 . . ?
C38 C37 C36 119.3(4) . . ?
C38 C37 C39 122.1(4) . . ?
C36 C37 C39 118.6(4) . . ?
O7 C39 O8 124.3(5) . . ?
O7 C39 C37 122.9(5) . . ?
O8 C39 C37 112.8(4) . . ?
N5 C38 C37 121.4(4) . . ?
N5 C38 H38 119.3 . . ?
C37 C38 H38 119.3 . . ?
O8 C40 C41 108.6(4) . . ?
O8 C40 H40A 110.0 . . ?
C41 C40 H40A 110.0 . . ?
O8 C40 H40B 110.0 . . ?
C41 C40 H40B 110.0 . . ?
H40A C40 H40B 108.4 . . ?
C42 C41 C40 110.9(5) . . ?
C42 C41 H41A 109.5 . . ?
C40 C41 H41A 109.5 . . ?
C42 C41 H41B 109.5 . . ?
C40 C41 H41B 109.5 . . ?
H41A C41 H41B 108.0 . . ?
C44 C42 C41 118.1(5) . . ?
C44 C42 H42A 107.8 . . ?
C41 C42 H42A 107.8 . . ?
C44 C42 H42B 107.8 . . ?
C41 C42 H42B 107.8 . . ?
H42A C42 H42B 107.1 . . ?
N6 C43 C44 121.8(5) . . ?
N6 C43 H43 119.1 . . ?
C44 C43 H43 119.1 . . ?
C45 C44 C43 117.5(5) . . ?
C45 C44 C42 120.3(6) . . ?
C43 C44 C42 122.0(5) . . ?
C44 C45 C46 121.1(6) . . ?
C44 C45 H45 119.5 . . ?
C46 C45 H45 119.5 . . ?
C45 C46 C47 118.6(6) . . ?
C45 C46 H46 120.7 . . ?
C47 C46 H46 120.7 . . ?
N6 C47 C46 122.2(6) . . ?
N6 C47 H47 118.9 . . ?
C46 C47 H47 118.9 . . ?
N7 C48 C49 121.1(5) . . ?
N7 C48 H48 119.5 . . ?
C49 C48 H48 119.5 . . ?
C50 C49 C48 119.8(5) . . ?
C50 C49 H49 120.1 . . ?
C48 C49 H49 120.1 . . ?
C49 C50 C51 120.1(5) . . ?
C49 C50 H50 120.0 . . ?
C51 C50 H50 120.0 . . ?
C52 C51 C50 116.5(5) . . ?
C52 C51 C53 122.1(5) . . ?
C50 C51 C53 121.4(4) . . ?
N7 C52 C51 123.1(4) . . ?
N7 C52 H52 118.4 . . ?
C51 C52 H52 118.4 . . ?
C51 C53 C54 112.6(4) . . ?
C51 C53 H53A 109.1 . . ?
C54 C53 H53A 109.1 . . ?
C51 C53 H53B 109.1 . . ?
C54 C53 H53B 109.1 . . ?
H53A C53 H53B 107.8 . . ?
C55 C54 C53 113.7(4) . . ?
C55 C54 H54A 108.8 . . ?
C53 C54 H54A 108.8 . . ?
C55 C54 H54B 108.8 . . ?
C53 C54 H54B 108.8 . . ?
H54A C54 H54B 107.7 . . ?
O10 C55 C54 108.1(4) . . ?
O10 C55 H55A 110.1 . . ?
C54 C55 H55A 110.1 . . ?
O10 C55 H55B 110.1 . . ?
C54 C55 H55B 110.1 . . ?
H55A C55 H55B 108.4 . . ?
O9 C56 O10 125.2(4) . . ?
O9 C56 C58 124.2(4) . . ?
O10 C56 C58 110.6(4) . . ?
N8 C57 C58 121.8(4) . . ?
N8 C57 H57 119.1 . . ?
C58 C57 H57 119.1 . . ?
C59 C58 C57 118.7(4) . . ?
C59 C58 C56 122.5(4) . . ?
C57 C58 C56 118.8(4) . . ?
C58 C59 C60 119.6(4) . . ?
C58 C59 H59 120.2 . . ?
C60 C59 H59 120.2 . . ?
C61 C60 C59 119.2(4) . . ?
C61 C60 C62 123.2(4) . . ?
C59 C60 C62 117.6(4) . . ?
N8 C61 C60 121.1(4) . . ?
N8 C61 H61 119.5 . . ?
C60 C61 H61 119.5 . . ?
O11 C62 O12 124.1(5) . . ?
O11 C62 C60 123.2(5) . . ?
O12 C62 C60 112.7(4) . . ?
O12 C63 C64 107.7(4) . . ?
O12 C63 H63A 110.2 . . ?
C64 C63 H63A 110.2 . . ?
O12 C63 H63B 110.2 . . ?
C64 C63 H63B 110.2 . . ?
H63A C63 H63B 108.5 . . ?
C63 C64 C65 108.2(4) . . ?
C63 C64 H64A 110.1 . . ?
C65 C64 H64A 110.1 . . ?
C63 C64 H64B 110.1 . . ?
C65 C64 H64B 110.1 . . ?
H64A C64 H64B 108.4 . . ?
C67 C65 C64 116.1(5) . . ?
C67 C65 H65A 108.3 . . ?
C64 C65 H65A 108.3 . . ?
C67 C65 H65B 108.3 . . ?
C64 C65 H65B 108.3 . . ?
H65A C65 H65B 107.4 . . ?
N9 C66 C67 122.5(4) . . ?
N9 C66 H66 118.8 . . ?
C67 C66 H66 118.8 . . ?
C66 C67 C68 117.1(5) . . ?
C66 C67 C65 122.7(5) . . ?
C68 C67 C65 120.2(5) . . ?
C69 C68 C67 120.2(5) . . ?
C69 C68 H68 119.9 . . ?
C67 C68 H68 119.9 . . ?
C68 C69 C70 119.4(5) . . ?
C68 C69 H69 120.3 . . ?
C70 C69 H69 120.3 . . ?
N9 C70 C69 121.4(5) . . ?
N9 C70 H70 119.3 . . ?
C69 C70 H70 119.3 . . ?
N10 C71 C4 120.7(4) . . ?
N10 C71 H71 119.7 . . ?
C4 C71 H71 119.7 . . ?
C4 C72 C73 119.7(4) . . ?
C4 C72 H72 120.2 . . ?
C73 C72 H72 120.2 . . ?
C74 C73 C72 117.4(4) . . ?
C74 C73 C75 120.9(3) . . ?
C72 C73 C75 121.6(4) . . ?
N10 C74 C73 122.9(3) . . ?
N10 C74 H74 118.6 . . ?
C73 C74 H74 118.6 . . ?
C73 C75 C76 112.7(3) . . ?
C73 C75 H75A 109.0 . . ?
C76 C75 H75A 109.0 . . ?
C73 C75 H75B 109.0 . . ?
C76 C75 H75B 109.0 . . ?
H75A C75 H75B 107.8 . . ?
C77 C76 C75 113.7(3) . . ?
C77 C76 H76A 108.8 . . ?
C75 C76 H76A 108.8 . . ?
C77 C76 H76B 108.8 . . ?
C75 C76 H76B 108.8 . . ?
H76A C76 H76B 107.7 . . ?
O13 C77 C76 108.1(3) . . ?
O13 C77 H77A 110.1 . . ?
C76 C77 H77A 110.1 . . ?
O13 C77 H77B 110.1 . . ?
C76 C77 H77B 110.1 . . ?
H77A C77 H77B 108.4 . . ?
O14 C78 O13 125.0(3) . . ?
O14 C78 C80 122.0(4) . . ?
O13 C78 C80 112.9(3) . . ?
N11 C79 C80 121.5(3) . . ?
N11 C79 H79 119.2 . . ?
C80 C79 H79 119.2 . . ?
C79 C80 C81 119.3(3) . . ?
C79 C80 C78 122.4(3) . . ?
C81 C80 C78 118.3(3) . . ?
C80 C81 C82 118.9(4) . . ?
C80 C81 H81 120.6 . . ?
C82 C81 H81 120.6 . . ?
C83 C82 C81 119.3(4) . . ?
C83 C82 C84 123.3(3) . . ?
C81 C82 C84 117.4(3) . . ?
N11 C83 C82 121.3(3) . . ?
N11 C83 H83 119.3 . . ?
C82 C83 H83 119.3 . . ?
O15 C84 O16 124.1(4) . . ?
O15 C84 C82 122.9(4) . . ?
O16 C84 C82 112.9(3) . . ?
O16 C85 C86 108.4(3) . . ?
O16 C85 H85A 110.0 . . ?
C86 C85 H85A 110.0 . . ?
O16 C85 H85B 110.0 . . ?
C86 C85 H85B 110.0 . . ?
H85A C85 H85B 108.4 . . ?
C85 C86 C87 109.0(3) . . ?
C85 C86 H86A 109.9 . . ?
C87 C86 H86A 109.9 . . ?
C85 C86 H86B 109.9 . . ?
C87 C86 H86B 109.9 . . ?
H86A C86 H86B 108.3 . . ?
C89 C87 C86 115.8(3) . . ?
C89 C87 H87A 108.3 . . ?
C86 C87 H87A 108.3 . . ?
C89 C87 H87B 108.3 . . ?
C86 C87 H87B 108.3 . . ?
H87A C87 H87B 107.4 . . ?
N12 C88 C89 122.2(4) . . ?
N12 C88 H88 118.9 . . ?
C89 C88 H88 118.9 . . ?
C88 C89 C90 117.9(4) . . ?
C88 C89 C87 122.1(4) . . ?
C90 C89 C87 119.9(4) . . ?
C91 C90 C89 119.5(4) . . ?
C91 C90 H90 120.3 . . ?
C89 C90 H90 120.3 . . ?
C90 C91 C92 119.6(4) . . ?
C90 C91 H91 120.2 . . ?
C92 C91 H91 120.2 . . ?
N12 C92 C91 121.1(4) . . ?
N12 C92 H92 119.5 . . ?
C91 C92 H92 119.5 . . ?
F23 P5 F26 102.9(10) . . ?
F23 P5 F25 88.1(10) . . ?
F26 P5 F25 96.4(8) . . ?
F23 P5 F24 93.3(9) . . ?
F26 P5 F24 163.4(12) . . ?
F25 P5 F24 88.2(6) . . ?
F23 P5 F27 103.8(10) . . ?
F26 P5 F27 88.2(7) . . ?
F25 P5 F27 166.0(11) . . ?
F24 P5 F27 83.9(7) . . ?
F23 P5 F22 170.5(11) . . ?
F26 P5 F22 86.6(10) . . ?
F25 P5 F22 92.0(9) . . ?
F24 P5 F22 77.2(7) . . ?
F27 P5 F22 75.1(10) . . ?
F2A P1A F3A 101.6(10) . . ?
F2A P1A F6A 85.0(8) . . ?
F3A P1A F6A 91.3(9) . . ?
F2A P1A F4A 170.1(11) . . ?
F3A P1A F4A 86.7(10) . . ?
F6A P1A F4A 89.4(9) . . ?
F2A P1A F5A 98.3(10) . . ?
F3A P1A F5A 105.2(9) . . ?
F6A P1A F5A 162.1(10) . . ?
F4A P1A F5A 84.6(8) . . ?
F2A P1A F1A 80.0(8) . . ?
F3A P1A F1A 174.7(11) . . ?
F6A P1A F1A 83.8(8) . . ?
F4A P1A F1A 91.3(8) . . ?
F5A P1A F1A 79.5(7) . . ?

loop_
_geom_bond_atom_site_label_1
_geom_bond_atom_site_label_2
_geom_bond_distance
_geom_bond_site_symmetry_2
_geom_bond_publ_flag
Pd01 N8 2.032(3) . ?
Pd01 N5 2.037(3) . ?
Pd01 N11 2.044(3) . ?
Pd01 N2 2.053(3) . ?
F1 P3 1.564(3) . ?
P1 F6 1.568(3) . ?
P1 F2 1.570(4) . ?
P1 F7 1.577(3) . ?
P1 F5 1.577(3) . ?
P1 F3 1.581(3) . ?
P1 F4 1.586(3) . ?
O1 C10 1.328(4) . ?
O1 C9 1.462(4) . ?
C1 C6 1.377(6) . ?
C1 C2 1.379(6) . ?
C1 H1 0.9500 . ?
N1 C6 1.344(5) . ?
N1 C5 1.344(5) . ?
N1 Pd03 2.026(3) . ?
Pd02 N3 2.021(3) . ?
Pd02 N9 2.022(3) . ?
Pd02 N12 2.027(3) . ?
Pd02 N6 2.031(4) . ?
P2 F10 1.573(4) . ?
P2 F10 1.573(4) 2_757 ?
P2 F9 1.582(5) . ?
P2 F9 1.582(5) 2_757 ?
P2 F8 1.625(6) 2_757 ?
P2 F8 1.625(6) . ?
O2 C10 1.192(5) . ?
C2 C3 1.390(6) . ?
C2 H2 0.9500 . ?
N2 C15 1.343(4) . ?
N2 C11 1.354(5) . ?
Pd03 N4 2.026(3) . ?
Pd03 N10 2.036(3) . ?
Pd03 N7 2.040(3) . ?
P3 F21 1.549(4) . ?
P3 F19 1.561(4) . ?
P3 F20 1.581(3) . ?
P3 F17 1.583(4) . ?
P3 F18 1.593(3) . ?
O3 C16 1.189(5) . ?
C3 C5 1.381(5) . ?
C3 C7 1.509(5) . ?
N3 C20 1.345(5) . ?
N3 C24 1.349(5) . ?
C4 C72 1.382(6) . ?
C4 C71 1.386(6) . ?
C4 H4 0.9500 . ?
O4 C16 1.316(5) . ?
O4 C17 1.450(4) . ?
P4 F11 1.442(10) . ?
P4 F14 1.505(9) . ?
P4 F15 1.509(6) . ?
P4 F12 1.538(8) . ?
P4 F16 1.559(7) . ?
P4 F13 1.597(10) . ?
N4 C25 1.339(6) . ?
N4 C29 1.346(6) . ?
O5 C33 1.188(5) . ?
N5 C34 1.339(5) . ?
N5 C38 1.341(5) . ?
C5 H5 0.9500 . ?
C6 H6 0.9500 . ?
O6 C33 1.303(5) . ?
O6 C32 1.464(5) . ?
N6 C47 1.315(7) . ?
N6 C43 1.316(6) . ?
O7 C39 1.198(6) . ?
C7 C8 1.523(6) . ?
C7 H7A 0.9900 . ?
C7 H7AB 0.9900 . ?
N7 C52 1.339(6) . ?
N7 C48 1.339(6) . ?
C8 C9 1.511(5) . ?
C8 H8A 0.9900 . ?
C8 H8AB 0.9900 . ?
N8 C61 1.337(5) . ?
N8 C57 1.345(5) . ?
O8 C39 1.316(6) . ?
O8 C40 1.454(6) . ?
O9 C56 1.189(6) . ?
C9 H9A 0.9900 . ?
C9 H9AB 0.9900 . ?
N9 C66 1.329(6) . ?
N9 C70 1.336(6) . ?
N10 C74 1.344(5) . ?
N10 C71 1.348(5) . ?
O10 C56 1.322(5) . ?
O10 C55 1.453(5) . ?
C10 C12 1.504(5) . ?
N11 C79 1.347(5) . ?
N11 C83 1.347(5) . ?
O11 C62 1.191(6) . ?
C11 C12 1.381(5) . ?
C11 H11 0.9500 . ?
N12 C92 1.337(5) . ?
N12 C88 1.351(5) . ?
O12 C62 1.325(6) . ?
O12 C63 1.455(6) . ?
C12 C13 1.384(5) . ?
C13 C14 1.387(5) . ?
C13 H13 0.9500 . ?
O13 C78 1.323(5) . ?
O13 C77 1.462(4) . ?
O14 C78 1.198(5) . ?
N14 O21 1.238(4) . ?
N14 O22 1.239(5) . ?
N14 O20 1.268(4) . ?
C14 C15 1.387(5) . ?
C14 C16 1.498(5) . ?
C15 H15 0.9500 . ?
O15 C84 1.190(5) . ?
C17 C18 1.509(5) . ?
C17 H17A 0.9900 . ?
C17 H17B 0.9900 . ?
O16 C84 1.325(5) . ?
O16 C85 1.460(5) . ?
C19 C21 1.512(5) . ?
C19 C18 1.522(5) . ?
C19 H19A 0.9900 . ?
C19 H19B 0.9900 . ?
C18 H18A 0.9900 . ?
C18 H18B 0.9900 . ?
C20 C21 1.381(5) . ?
C20 H20 0.9500 . ?
C21 C22 1.395(5) . ?
C23 C24 1.372(6) . ?
C23 C22 1.380(5) . ?
C23 H23 0.9500 . ?
C22 H22 0.9500 . ?
C24 H24 0.9500 . ?
C25 C26 1.373(7) . ?
C25 H25 0.9500 . ?
C26 C27 1.368(7) . ?
C26 H26 0.9500 . ?
C28 C29 1.384(6) . ?
C28 C27 1.391(7) . ?
C28 C30 1.507(7) . ?
C27 H27 0.9500 . ?
C29 H29 0.9500 . ?
C30 C31 1.533(7) . ?
C30 H30A 0.9900 . ?
C30 H30B 0.9900 . ?
C32 C31 1.506(7) . ?
C32 H32A 0.9900 . ?
C32 H32B 0.9900 . ?
C31 H31A 0.9900 . ?
C31 H31B 0.9900 . ?
C33 C35 1.486(5) . ?
C34 C35 1.374(5) . ?
C34 H34 0.9500 . ?
C35 C36 1.386(5) . ?
C36 C37 1.387(6) . ?
C36 H36 0.9500 . ?
C37 C38 1.380(6) . ?
C37 C39 1.486(6) . ?
C38 H38 0.9500 . ?
C40 C41 1.531(8) . ?
C40 H40A 0.9900 . ?
C40 H40B 0.9900 . ?
C41 C42 1.482(8) . ?
C41 H41A 0.9900 . ?
C41 H41B 0.9900 . ?
C42 C44 1.475(8) . ?
C42 H42A 0.9900 . ?
C42 H42B 0.9900 . ?
C43 C44 1.410(8) . ?
C43 H43 0.9500 . ?
C44 C45 1.329(8) . ?
C45 C46 1.344(9) . ?
C45 H45 0.9500 . ?
C46 C47 1.375(9) . ?
C46 H46 0.9500 . ?
C47 H47 0.9500 . ?
C48 C49 1.374(7) . ?
C48 H48 0.9500 . ?
C49 C50 1.374(8) . ?
C49 H49 0.9500 . ?
C50 C51 1.395(7) . ?
C50 H50 0.9500 . ?
C51 C52 1.392(6) . ?
C51 C53 1.505(8) . ?
C52 H52 0.9500 . ?
C53 C54 1.535(8) . ?
C53 H53A 0.9900 . ?
C53 H53B 0.9900 . ?
C54 C55 1.506(7) . ?
C54 H54A 0.9900 . ?
C54 H54B 0.9900 . ?
C55 H55A 0.9900 . ?
C55 H55B 0.9900 . ?
C56 C58 1.496(6) . ?
C57 C58 1.383(5) . ?
C57 H57 0.9500 . ?
C58 C59 1.364(6) . ?
C59 C60 1.387(6) . ?
C59 H59 0.9500 . ?
C60 C61 1.380(6) . ?
C60 C62 1.483(7) . ?
C61 H61 0.9500 . ?
C63 C64 1.503(8) . ?
C63 H63A 0.9900 . ?
C63 H63B 0.9900 . ?
C64 C65 1.509(8) . ?
C64 H64A 0.9900 . ?
C64 H64B 0.9900 . ?
C65 C67 1.494(8) . ?
C65 H65A 0.9900 . ?
C65 H65B 0.9900 . ?
C66 C67 1.388(7) . ?
C66 H66 0.9500 . ?
C67 C68 1.394(7) . ?
C68 C69 1.355(8) . ?
C68 H68 0.9500 . ?
C69 C70 1.379(7) . ?
C69 H69 0.9500 . ?
C70 H70 0.9500 . ?
C71 H71 0.9500 . ?
C72 C73 1.398(5) . ?
C72 H72 0.9500 . ?
C73 C74 1.383(6) . ?
C73 C75 1.494(6) . ?
C74 H74 0.9500 . ?
C75 C76 1.530(6) . ?
C75 H75A 0.9900 . ?
C75 H75B 0.9900 . ?
C76 C77 1.496(6) . ?
C76 H76A 0.9900 . ?
C76 H76B 0.9900 . ?
C77 H77A 0.9900 . ?
C77 H77B 0.9900 . ?
C78 C80 1.500(5) . ?
C79 C80 1.376(5) . ?
C79 H79 0.9500 . ?
C80 C81 1.378(6) . ?
C81 C82 1.397(5) . ?
C81 H81 0.9500 . ?
C82 C83 1.370(5) . ?
C82 C84 1.494(6) . ?
C83 H83 0.9500 . ?
C85 C86 1.504(5) . ?
C85 H85A 0.9900 . ?
C85 H85B 0.9900 . ?
C86 C87 1.520(6) . ?
C86 H86A 0.9900 . ?
C86 H86B 0.9900 . ?
C87 C89 1.516(5) . ?
C87 H87A 0.9900 . ?
C87 H87B 0.9900 . ?
C88 C89 1.376(6) . ?
C88 H88 0.9500 . ?
C89 C90 1.396(6) . ?
C90 C91 1.378(6) . ?
C90 H90 0.9500 . ?
C91 C92 1.381(6) . ?
C91 H91 0.9500 . ?
C92 H92 0.9500 . ?
P5 F23 1.447(16) . ?
P5 F26 1.471(16) . ?
P5 F25 1.521(8) . ?
P5 F24 1.640(13) . ?
P5 F27 1.699(15) . ?
P5 F22 1.704(18) . ?
P1A F2A 1.507(14) . ?
P1A F3A 1.535(16) . ?
P1A F6A 1.564(14) . ?
P1A F4A 1.567(15) . ?
P1A F5A 1.586(15) . ?
P1A F1A 1.838(16) . ?
